data_7715900
loop_
_publ_author_name
'Visinescu, Diana'
'Shylin, Sergii I.'
'Shova, Sergiu'
'Novitchi, Ghenadie'
'Popescu, Delia-Laura'
'Alexandru, Maria-Gabriela'

_publ_section_title
;
 New cyanido-bridged iron(II) spin crossover coordination polymers with an
 unusual ladder-like topology: an alternative to Hofmann clathrates.
;
_journal_issue 21
_journal_name_full 'Dalton transactions (Cambridge, England : 2003)'
_journal_page_first 9062
_journal_page_last 9071
_journal_paper_doi 10.1039/d4dt00870g
_journal_volume 53
_journal_year 2024
_chemical_formula_moiety 'C36 H24 Fe N12, 2(C2 N2 Pt0.5), 3.5(H2 O)'
_chemical_formula_sum 'C40 H31 Fe N16 O3.5 Pt'
_chemical_formula_weight 1042.75
_space_group_crystal_system triclinic
_space_group_IT_number 2
_space_group_name_Hall '-P 1'
_space_group_name_H-M_alt 'P -1'
_atom_sites_solution_hydrogens mixed
_atom_sites_solution_primary dual
_audit_creation_date 2024-01-10
_audit_creation_method
;
Olex2 1.5
(compiled 2023.08.24 svn.re1ec1418 for OlexSys, GUI svn.r6817)
;
_audit_update_record
;
2024-03-21 deposited with the CCDC.	2024-04-30 downloaded from the CCDC.
;
_cell_angle_alpha 102.3695(13)
_cell_angle_beta 92.7038(14)
_cell_angle_gamma 102.3721(14)
_cell_formula_units_Z 2
_cell_length_a 9.75831(17)
_cell_length_b 11.66423(18)
_cell_length_c 18.0933(3)
_cell_measurement_reflns_used 16346
_cell_measurement_temperature 101.15
_cell_measurement_theta_max 30.3610
_cell_measurement_theta_min 2.3450
_cell_volume 1955.54(6)
_computing_molecular_graphics 'Olex2 1.5 (Dolomanov et al., 2009)'
_computing_publication_material 'Olex2 1.5 (Dolomanov et al., 2009)'
_computing_structure_refinement 'SHELXL 2018/3 (Sheldrick, 2015)'
_computing_structure_solution 'SHELXT  (Sheldrick, 2015)'
_diffrn_ambient_temperature 101.15
_diffrn_measured_fraction_theta_full 0.993
_diffrn_measured_fraction_theta_max 0.993
_diffrn_measurement_device_type 'XtaLAB Synergy, Dualflex, HyPix'
_diffrn_radiation_type MoK\a
_diffrn_radiation_wavelength 0.71073
_diffrn_reflns_av_R_equivalents 0.0393
_diffrn_reflns_av_unetI/netI 0.0380
_diffrn_reflns_Laue_measured_fraction_full 0.993
_diffrn_reflns_Laue_measured_fraction_max 0.993
_diffrn_reflns_limit_h_max 12
_diffrn_reflns_limit_h_min -12
_diffrn_reflns_limit_k_max 14
_diffrn_reflns_limit_k_min -14
_diffrn_reflns_limit_l_max 22
_diffrn_reflns_limit_l_min -22
_diffrn_reflns_number 27657
_diffrn_reflns_point_group_measured_fraction_full 0.993
_diffrn_reflns_point_group_measured_fraction_max 0.993
_diffrn_reflns_theta_full 25.242
_diffrn_reflns_theta_max 26.372
_diffrn_reflns_theta_min 2.338
_exptl_absorpt_coefficient_mu 4.009
_exptl_crystal_colour 'clear light red'
_exptl_crystal_colour_lustre clear
_exptl_crystal_colour_modifier light
_exptl_crystal_colour_primary red
_exptl_crystal_density_diffrn 1.771
_exptl_crystal_description prism
_exptl_crystal_F_000 1030
_exptl_crystal_size_max 0.07
_exptl_crystal_size_mid 0.05
_exptl_crystal_size_min 0.03
_refine_diff_density_max 3.398
_refine_diff_density_min -3.689
_refine_diff_density_rms 0.243
_refine_ls_extinction_coef 0.0021(6)
_refine_ls_extinction_expression Fc^*^=kFc[1+0.001xFc^2^\l^3^/sin(2\q)]^-1/4^
_refine_ls_extinction_method 'SHELXL-2018/3 (Sheldrick 2018)'
_refine_ls_goodness_of_fit_ref 1.011
_refine_ls_hydrogen_treatment constr
_refine_ls_matrix_type full
_refine_ls_number_parameters 570
_refine_ls_number_reflns 7948
_refine_ls_number_restraints 54
_refine_ls_restrained_S_all 1.012
_refine_ls_R_factor_all 0.0577
_refine_ls_R_factor_gt 0.0509
_refine_ls_shift/su_max 0.000
_refine_ls_shift/su_mean 0.000
_refine_ls_structure_factor_coef Fsqd
_refine_ls_weighting_details 'w=1/[\s^2^(Fo^2^)+(0.1403P)^2^] where P=(Fo^2^+2Fc^2^)/3'
_refine_ls_weighting_scheme calc
_refine_ls_wR_factor_gt 0.1603
_refine_ls_wR_factor_ref 0.1663
_reflns_Friedel_coverage 0.000
_reflns_number_gt 6854
_reflns_number_total 7948
_reflns_threshold_expression 'I > 2\s(I)'
_cod_data_source_file d4dt00870g2.cif
_cod_data_source_block shs_80_maal_twin1_hklf4
_cod_depositor_comments 'Adding full bibliography for 7715897--7715901.cif.'
_cod_original_formula_sum 'C40 H31 Fe N16 O3.50 Pt'
_cod_database_code 7715900
_shelx_shelxl_version_number 2018/3
_shelx_space_group_comment
;
The symmetry employed for this shelxl refinement is uniquely defined
by the following loop, which should always be used as a source of
symmetry information in preference to the above space-group names.
They are only intended as comments.
;
_shelx_estimated_absorpt_t_max 0.889
_shelx_estimated_absorpt_t_min 0.767
_olex2_refinement_description
;
1. Fixed Uiso
 At 1.2 times of:
  All C(H) groups
 At 1.5 times of:
  All O(H,H) groups
2. Uiso/Uaniso restraints and constraints
Uanis(C35) \\sim Ueq: with sigma of 0.005 and sigma for terminal atoms of 0.002
Uanis(C8) \\sim Ueq: with sigma of 0.002 and sigma for terminal atoms of 0.02
Uanis(N1) \\sim Ueq, Uanis(N3) \\sim Ueq, Uanis(C23) \\sim Ueq: with sigma of
0.003 and sigma for terminal atoms of 0.01
Uanis(C6) \\sim Ueq: with sigma of 0.005 and sigma for terminal atoms of 0.01
Uanis(N11) \\sim Ueq: with sigma of 0.005 and sigma for terminal atoms of 0.01
Uanis(Fe1) \\sim Ueq: with sigma of 0.01 and sigma for terminal atoms of 0.02
Uanis(C5) \\sim Ueq: with sigma of 0.01 and sigma for terminal atoms of 0.02
3. Others
 Fixed Sof: N14X(0.5) N14(0.5) C38(0.5) C38X(0.5) O2W(0.5) H2WA(0.5) H2WB(0.5)
 O3W(0.5) H3WA(0.5) H3WB(0.5) O1W(0.5) H1WA(0.5) H1WB(0.5)
4.a Riding coordinates:
 O2W(H2WA,H2WB), O3W(H3WA,H3WB), O5W(H5WA,H5WB), O1W(H1WA,H1WB), O4W(H4WA,H4WB)
4.b Aromatic/amide H refined with riding coordinates:
 C1(H1), C2(H2), C3(H3), C4(H4), C10(H10), C11(H11), C12(H12), C13(H13),
 C15(H15), C16(H16), C17(H17), C18(H18), C19(H19), C20(H20), C21(H21), C22(H22),
  C28(H28), C29(H29), C30(H30), C31(H31), C33(H33), C34(H34), C35(H35), C36(H36)
;
_olex2_submission_special_instructions 'No special instructions were received'

loop_
_space_group_symop_operation_xyz
'x, y, z'
'-x, -y, -z'

loop_
_atom_site_label
_atom_site_type_symbol
_atom_site_fract_x
_atom_site_fract_y
_atom_site_fract_z
_atom_site_U_iso_or_equiv
_atom_site_adp_type
_atom_site_occupancy
_atom_site_site_symmetry_order
_atom_site_calc_flag
_atom_site_refinement_flags_posn
_atom_site_refinement_flags_adp
_atom_site_refinement_flags_occupancy
_atom_site_disorder_assembly
_atom_site_disorder_group
Fe1 Fe 0.56905(6) 0.25841(5) 0.21594(3) 0.00558(18) Uani 1 1 d . U . . .
N1 N 0.5911(4) 0.2002(3) 0.1060(2) 0.0075(7) Uani 1 1 d . U . . .
N2 N 0.4557(4) 0.3413(3) 0.1721(2) 0.0065(7) Uani 1 1 d . . . . .
N3 N 0.4936(4) 0.3395(3) 0.3076(2) 0.0068(7) Uani 1 1 d . U . . .
N4 N 0.3303(4) 0.4958(3) 0.1892(2) 0.0062(7) Uani 1 1 d . . . . .
N5 N 0.3813(4) 0.4024(3) 0.0647(2) 0.0087(7) Uani 1 1 d . . . . .
N6 N 0.1811(4) 0.6277(3) 0.1238(2) 0.0099(8) Uani 1 1 d . . . . .
N7 N 0.7452(4) 0.3886(3) 0.2304(2) 0.0086(7) Uani 1 1 d . . . . .
N8 N 0.6951(4) 0.1844(3) 0.2575(2) 0.0085(7) Uani 1 1 d . . . . .
N9 N 0.4393(4) 0.1047(3) 0.2240(2) 0.0074(7) Uani 1 1 d . . . . .
N10 N 0.7391(4) 0.0203(4) 0.3051(2) 0.0149(9) Uani 1 1 d . . . . .
N11 N 0.9262(4) 0.1911(4) 0.3032(3) 0.0196(9) Uani 1 1 d . U . . .
N12 N 0.9331(4) -0.0808(4) 0.3651(3) 0.0202(9) Uani 1 1 d . . . . .
C1 C 0.6646(5) 0.1188(4) 0.0741(3) 0.0091(9) Uani 1 1 d . . . . .
H1 H 0.714614 0.083870 0.106233 0.011 Uiso 1 1 calc R U . . .
C2 C 0.6692(4) 0.0847(4) -0.0041(3) 0.0105(9) Uani 1 1 d . . . . .
H2 H 0.721011 0.027044 -0.024505 0.013 Uiso 1 1 calc R U . . .
C3 C 0.5982(4) 0.1350(4) -0.0520(2) 0.0097(9) Uani 1 1 d . . . . .
H3 H 0.601401 0.112664 -0.105495 0.012 Uiso 1 1 calc R U . . .
C4 C 0.5219(4) 0.2186(4) -0.0210(2) 0.0078(8) Uani 1 1 d . . . . .
H4 H 0.472082 0.254692 -0.052526 0.009 Uiso 1 1 calc R U . . .
C5 C 0.5210(4) 0.2476(4) 0.0574(2) 0.0059(8) Uani 1 1 d . U . . .
C6 C 0.4458(4) 0.3361(4) 0.0975(2) 0.0073(8) Uani 1 1 d . U . . .
C7 C 0.3215(4) 0.4805(4) 0.1126(2) 0.0067(8) Uani 1 1 d . . . . .
C8 C 0.3963(5) 0.4235(4) 0.2157(2) 0.0064(9) Uani 1 1 d . U . . .
C9 C 0.4155(4) 0.4192(4) 0.2964(2) 0.0068(8) Uani 1 1 d . . . . .
C10 C 0.3513(5) 0.4805(4) 0.3534(2) 0.0101(9) Uani 1 1 d . . . . .
H10 H 0.302630 0.539209 0.344233 0.012 Uiso 1 1 calc R U . . .
C11 C 0.3599(5) 0.4541(5) 0.4250(3) 0.0150(10) Uani 1 1 d . . . . .
H11 H 0.315997 0.493814 0.465452 0.018 Uiso 1 1 calc R U . . .
C12 C 0.4328(5) 0.3695(4) 0.4360(3) 0.0142(10) Uani 1 1 d . . . . .
H12 H 0.435459 0.347254 0.483487 0.017 Uiso 1 1 calc R U . . .
C13 C 0.5028(5) 0.3165(4) 0.3775(2) 0.0111(9) Uani 1 1 d . . . . .
H13 H 0.558445 0.262667 0.386956 0.013 Uiso 1 1 calc R U . . .
C14 C 0.2400(4) 0.5498(4) 0.0770(2) 0.0075(8) Uani 1 1 d . . . . .
C15 C 0.2228(4) 0.5305(4) -0.0027(2) 0.0082(8) Uani 1 1 d . . . . .
H15 H 0.267347 0.476044 -0.034114 0.010 Uiso 1 1 calc R U . . .
C16 C 0.1382(5) 0.5940(4) -0.0339(3) 0.0113(9) Uani 1 1 d . . . . .
H16 H 0.125075 0.584340 -0.087453 0.014 Uiso 1 1 calc R U . . .
C17 C 0.0738(5) 0.6709(4) 0.0135(3) 0.0111(9) Uani 1 1 d . . . . .
H17 H 0.013419 0.713005 -0.006670 0.013 Uiso 1 1 calc R U . . .
C18 C 0.0991(4) 0.6853(4) 0.0915(3) 0.0111(9) Uani 1 1 d . . . . .
H18 H 0.055527 0.739381 0.123939 0.013 Uiso 1 1 calc R U . . .
C19 C 0.7613(5) 0.5010(4) 0.2193(3) 0.0091(9) Uani 1 1 d . . . . .
H19 H 0.680623 0.524987 0.202094 0.011 Uiso 1 1 calc R U . . .
C20 C 0.8905(5) 0.5833(4) 0.2318(3) 0.0139(9) Uani 1 1 d . . . . .
H20 H 0.896765 0.662745 0.224923 0.017 Uiso 1 1 calc R U . . .
C21 C 1.0110(5) 0.5490(5) 0.2544(3) 0.0159(10) Uani 1 1 d . . . . .
H21 H 1.101152 0.602637 0.260760 0.019 Uiso 1 1 calc R U . . .
C22 C 0.9957(5) 0.4337(4) 0.2674(3) 0.0157(10) Uani 1 1 d . . . . .
H22 H 1.075188 0.407762 0.284142 0.019 Uiso 1 1 calc R U . . .
C23 C 0.8633(5) 0.3577(4) 0.2557(3) 0.0114(9) Uani 1 1 d . U . . .
C24 C 0.8335(5) 0.2379(4) 0.2731(3) 0.0143(10) Uani 1 1 d . . . . .
C25 C 0.8753(5) 0.0844(5) 0.3201(3) 0.0169(10) Uani 1 1 d . . . . .
C26 C 0.6537(5) 0.0753(4) 0.2736(3) 0.0099(9) Uani 1 1 d . . . . .
C27 C 0.5008(4) 0.0284(4) 0.2550(2) 0.0068(8) Uani 1 1 d . . . . .
C28 C 0.4254(5) -0.0777(4) 0.2697(3) 0.0122(9) Uani 1 1 d . . . . .
H28 H 0.471834 -0.128977 0.290500 0.015 Uiso 1 1 calc R U . . .
C29 C 0.2801(5) -0.1073(4) 0.2531(3) 0.0141(9) Uani 1 1 d . . . . .
H29 H 0.225199 -0.179727 0.262310 0.017 Uiso 1 1 calc R U . . .
C30 C 0.2161(5) -0.0301(4) 0.2231(3) 0.0139(9) Uani 1 1 d . . . . .
H30 H 0.116548 -0.048593 0.212203 0.017 Uiso 1 1 calc R U . . .
C31 C 0.2979(4) 0.0742(4) 0.2090(2) 0.0075(8) Uani 1 1 d . . . . .
H31 H 0.252668 0.126063 0.188015 0.009 Uiso 1 1 calc R U . . .
C32 C 0.9744(5) 0.0345(5) 0.3615(3) 0.0188(11) Uani 1 1 d . . . . .
C33 C 1.1036(5) 0.1103(5) 0.3959(3) 0.0227(12) Uani 1 1 d . . . . .
H33 H 1.129128 0.191898 0.391787 0.027 Uiso 1 1 calc R U . . .
C34 C 1.1922(6) 0.0624(6) 0.4357(4) 0.0285(13) Uani 1 1 d . . . . .
H34 H 1.280377 0.111132 0.459880 0.034 Uiso 1 1 calc R U . . .
C35 C 1.1530(6) -0.0549(5) 0.4403(3) 0.0260(12) Uani 1 1 d . U . . .
H35 H 1.212863 -0.088997 0.467785 0.031 Uiso 1 1 calc R U . . .
C36 C 1.0222(5) -0.1247(5) 0.4036(3) 0.0252(12) Uani 1 1 d . . . . .
H36 H 0.995790 -0.206833 0.406241 0.030 Uiso 1 1 calc R U . . .
Pt1 Pt 1.000000 0.500000 0.500000 0.02143(15) Uani 1 2 d S . P . .
N13 N 1.2188(4) 0.4090(4) 0.5934(2) 0.0174(9) Uani 1 1 d . . . . .
N14X N 0.7542(11) 0.2782(9) 0.4992(6) 0.032(2) Uiso 0.5 1 d . . P A 1
N14 N 0.7991(9) 0.2424(8) 0.4479(5) 0.0190(18) Uiso 0.5 1 d . . P B 2
C37 C 1.1363(5) 0.4409(4) 0.5606(3) 0.0112(9) Uani 1 1 d . . . . .
C38 C 0.8711(9) 0.3359(8) 0.4694(6) 0.0065(17) Uiso 0.5 1 d . . P B 2
C38X C 0.8464(10) 0.3566(9) 0.5004(6) 0.0116(19) Uiso 0.5 1 d . . P A 1
Pt2 Pt 0.000000 0.000000 0.000000 0.02068(14) Uani 1 2 d S . P . .
N15 N 0.1553(5) 0.1220(4) -0.1218(3) 0.0236(10) Uani 1 1 d . . . . .
N16 N 0.1118(5) 0.2343(4) 0.1299(3) 0.0209(9) Uani 1 1 d . . . . .
C39 C 0.0987(5) 0.0784(4) -0.0765(3) 0.0131(9) Uani 1 1 d . . . . .
C40 C 0.0705(5) 0.1496(4) 0.0824(3) 0.0139(10) Uani 1 1 d . . . . .
O2W O 0.4906(8) 0.1589(7) 0.5461(5) 0.0257(17) Uani 0.5 1 d . . P C 2
H2WA H 0.489738 0.082459 0.533447 0.039 Uiso 0.5 1 d R U P C 2
H2WB H 0.564248 0.193669 0.527127 0.039 Uiso 0.5 1 d R U P C 2
O3W O 0.4178(10) 0.7568(7) 0.3987(6) 0.042(2) Uani 0.5 1 d . . P D 1
H3WA H 0.436479 0.809359 0.442059 0.064 Uiso 0.5 1 d R U P D 1
H3WB H 0.500019 0.748469 0.384930 0.064 Uiso 0.5 1 d R U P D 1
O5W O 0.6202(4) 0.7034(3) 0.1682(2) 0.0211(8) Uani 1 1 d . . . E -1
H5WA H 0.692003 0.761137 0.167041 0.032 Uiso 1 1 d R U . E -1
H5WB H 0.627813 0.706757 0.215851 0.032 Uiso 1 1 d R U . E -1
O1W O 0.5345(8) 0.0822(7) 0.4520(4) 0.0233(16) Uani 0.5 1 d . . P F 1
H1WA H 0.602276 0.056944 0.468908 0.035 Uiso 0.5 1 d R U P F 1
H1WB H 0.583146 0.156714 0.470748 0.035 Uiso 0.5 1 d R U P F 1
O4W O 0.6600(4) 0.7475(3) 0.3326(2) 0.0199(8) Uani 1 1 d . . . G 1
H4WA H 0.723056 0.814148 0.350836 0.030 Uiso 1 1 d R U . G 1
H4WB H 0.696096 0.691848 0.345716 0.030 Uiso 1 1 d R U . G 1

loop_
_atom_site_aniso_label
_atom_site_aniso_U_11
_atom_site_aniso_U_22
_atom_site_aniso_U_33
_atom_site_aniso_U_23
_atom_site_aniso_U_13
_atom_site_aniso_U_12
Fe1 0.0048(3) 0.0069(3) 0.0068(3) 0.0032(2) -0.0009(2) 0.0038(2)
N1 0.0046(15) 0.0063(16) 0.0127(16) 0.0024(13) -0.0007(13) 0.0036(12)
N2 0.0076(17) 0.0067(17) 0.0048(17) 0.0005(13) 0.0016(13) 0.0013(14)
N3 0.0080(15) 0.0044(15) 0.0068(15) 0.0033(12) -0.0028(12) -0.0022(12)
N4 0.0062(17) 0.0062(18) 0.0078(18) 0.0029(14) 0.0004(14) 0.0033(14)
N5 0.0093(18) 0.0099(19) 0.0077(18) 0.0032(14) 0.0000(14) 0.0029(15)
N6 0.0124(19) 0.0079(18) 0.0104(18) 0.0011(14) 0.0000(15) 0.0061(15)
N7 0.0114(18) 0.0104(19) 0.0071(18) 0.0048(14) 0.0010(14) 0.0067(15)
N8 0.0069(17) 0.0098(18) 0.0101(18) 0.0054(14) 0.0010(14) 0.0017(14)
N9 0.0086(17) 0.0111(19) 0.0056(17) 0.0043(14) 0.0005(14) 0.0064(14)
N10 0.0070(19) 0.019(2) 0.024(2) 0.0141(17) -0.0007(16) 0.0050(17)
N11 0.0073(18) 0.025(2) 0.033(2) 0.0218(19) -0.0019(16) 0.0047(16)
N12 0.014(2) 0.026(2) 0.030(2) 0.021(2) 0.0027(18) 0.0104(18)
C1 0.010(2) 0.007(2) 0.013(2) 0.0028(17) 0.0037(17) 0.0068(17)
C2 0.007(2) 0.009(2) 0.015(2) -0.0002(17) 0.0022(17) 0.0048(16)
C3 0.009(2) 0.013(2) 0.008(2) 0.0006(17) 0.0026(16) 0.0051(17)
C4 0.0056(19) 0.007(2) 0.011(2) 0.0007(17) -0.0005(16) 0.0025(16)
C5 0.0049(18) 0.006(2) 0.009(2) 0.0040(16) 0.0021(15) 0.0041(15)
C6 0.0055(18) 0.0068(19) 0.0109(19) 0.0039(15) -0.0002(15) 0.0024(15)
C7 0.0061(19) 0.006(2) 0.008(2) 0.0007(16) 0.0009(15) 0.0024(15)
C8 0.0042(15) 0.0075(16) 0.0060(15) -0.0003(12) -0.0018(12) 0.0004(13)
C9 0.0060(19) 0.008(2) 0.006(2) 0.0029(16) -0.0031(15) -0.0006(15)
C10 0.009(2) 0.010(2) 0.009(2) -0.0001(17) -0.0007(16) 0.0018(17)
C11 0.021(2) 0.014(2) 0.007(2) -0.0002(18) 0.0041(18) 0.000(2)
C12 0.023(3) 0.013(2) 0.004(2) 0.0003(18) -0.0028(18) 0.0000(19)
C13 0.015(2) 0.012(2) 0.006(2) 0.0043(17) -0.0029(17) 0.0010(17)
C14 0.0055(19) 0.007(2) 0.011(2) 0.0039(17) 0.0003(15) 0.0010(15)
C15 0.008(2) 0.010(2) 0.008(2) 0.0024(17) -0.0018(16) 0.0046(16)
C16 0.011(2) 0.016(2) 0.009(2) 0.0059(18) -0.0013(17) 0.0034(18)
C17 0.011(2) 0.008(2) 0.016(2) 0.0067(17) -0.0011(17) 0.0035(17)
C18 0.008(2) 0.010(2) 0.018(2) 0.0059(18) 0.0013(17) 0.0054(17)
C19 0.011(2) 0.007(2) 0.010(2) 0.0011(17) -0.0004(16) 0.0051(16)
C20 0.015(2) 0.013(2) 0.016(2) 0.0061(18) 0.0018(18) 0.0045(18)
C21 0.011(2) 0.018(2) 0.021(3) 0.012(2) 0.0020(18) 0.0014(18)
C22 0.010(2) 0.018(2) 0.023(3) 0.013(2) 0.0007(18) 0.0040(18)
C23 0.0110(18) 0.0143(19) 0.0124(18) 0.0095(15) -0.0006(15) 0.0043(15)
C24 0.009(2) 0.016(2) 0.022(2) 0.013(2) 0.0016(18) 0.0024(18)
C25 0.008(2) 0.022(3) 0.029(3) 0.020(2) 0.0003(19) 0.0041(18)
C26 0.006(2) 0.014(2) 0.011(2) 0.0071(18) -0.0009(17) 0.0037(18)
C27 0.0037(19) 0.010(2) 0.007(2) 0.0021(16) -0.0009(15) 0.0039(16)
C28 0.014(2) 0.012(2) 0.011(2) 0.0041(18) -0.0012(17) 0.0030(18)
C29 0.012(2) 0.012(2) 0.017(2) 0.0043(19) 0.0010(18) 0.0016(18)
C30 0.010(2) 0.016(2) 0.015(2) 0.0039(19) -0.0033(17) 0.0034(18)
C31 0.0039(19) 0.012(2) 0.006(2) 0.0010(16) -0.0031(15) 0.0024(16)
C32 0.009(2) 0.025(3) 0.032(3) 0.023(2) 0.004(2) 0.0077(19)
C33 0.010(2) 0.031(3) 0.035(3) 0.025(2) -0.001(2) 0.005(2)
C34 0.014(3) 0.047(4) 0.035(3) 0.027(3) -0.002(2) 0.011(2)
C35 0.019(2) 0.036(3) 0.033(3) 0.025(2) -0.001(2) 0.014(2)
C36 0.018(3) 0.031(3) 0.039(3) 0.025(3) 0.006(2) 0.016(2)
Pt1 0.0212(2) 0.0217(2) 0.0237(2) 0.00809(14) 0.00396(13) 0.00673(14)
N13 0.020(2) 0.018(2) 0.019(2) 0.0114(17) 0.0044(17) 0.0052(17)
C37 0.009(2) 0.012(2) 0.015(2) 0.0060(18) 0.0043(17) 0.0026(17)
Pt2 0.0170(2) 0.0214(2) 0.0264(2) 0.00847(14) 0.00066(13) 0.00770(13)
N15 0.018(2) 0.028(3) 0.028(3) 0.012(2) 0.0040(19) 0.0079(19)
N16 0.022(2) 0.016(2) 0.026(2) 0.008(2) -0.0066(18) 0.0066(18)
C39 0.010(2) 0.014(2) 0.017(2) 0.0052(19) -0.0018(18) 0.0055(18)
C40 0.012(2) 0.017(3) 0.017(2) 0.009(2) 0.0004(18) 0.0091(19)
O2W 0.022(4) 0.017(4) 0.035(4) 0.006(3) 0.000(3) -0.001(3)
O3W 0.049(6) 0.021(4) 0.056(6) 0.001(4) 0.030(5) 0.006(4)
O5W 0.0219(18) 0.0234(19) 0.0186(18) 0.0113(15) -0.0044(14) 0.0014(15)
O1W 0.014(4) 0.022(4) 0.036(4) 0.014(3) -0.001(3) 0.002(3)
O4W 0.0254(19) 0.0150(18) 0.0210(19) 0.0059(14) -0.0062(15) 0.0083(15)

loop_
_atom_type_symbol
_atom_type_description
_atom_type_scat_dispersion_real
_atom_type_scat_dispersion_imag
_atom_type_scat_source
C C 0.0033 0.0016 'International Tables Vol C Tables 4.2.6.8 and 6.1.1.4'
H H 0.0000 0.0000 'International Tables Vol C Tables 4.2.6.8 and 6.1.1.4'
Fe Fe 0.3463 0.8444 'International Tables Vol C Tables 4.2.6.8 and 6.1.1.4'
N N 0.0061 0.0033 'International Tables Vol C Tables 4.2.6.8 and 6.1.1.4'
O O 0.0106 0.0060 'International Tables Vol C Tables 4.2.6.8 and 6.1.1.4'
Pt Pt -1.7033 8.3905 'International Tables Vol C Tables 4.2.6.8 and 6.1.1.4'

loop_
_geom_angle_atom_site_label_1
_geom_angle_atom_site_label_2
_geom_angle_atom_site_label_3
_geom_angle
_geom_angle_site_symmetry_1
_geom_angle_site_symmetry_3
_geom_angle_publ_flag
N1 Fe1 N7 92.26(15) . . ?
N1 Fe1 N9 94.46(15) . . ?
N2 Fe1 N1 79.56(15) . . ?
N2 Fe1 N3 79.61(15) . . ?
N2 Fe1 N7 95.46(15) . . ?
N2 Fe1 N9 105.31(15) . . ?
N3 Fe1 N1 158.87(15) . . ?
N3 Fe1 N7 93.21(14) . . ?
N3 Fe1 N9 87.63(15) . . ?
N8 Fe1 N1 98.90(15) . . ?
N8 Fe1 N2 175.19(15) . . ?
N8 Fe1 N3 102.14(15) . . ?
N8 Fe1 N7 80.01(15) . . ?
N8 Fe1 N9 79.31(15) . . ?
N9 Fe1 N7 159.00(15) . . ?
C1 N1 Fe1 128.3(3) . . ?
C1 N1 C5 116.6(4) . . ?
C5 N1 Fe1 115.1(3) . . ?
C6 N2 Fe1 121.9(3) . . ?
C6 N2 C8 116.2(4) . . ?
C8 N2 Fe1 121.2(3) . . ?
C9 N3 Fe1 115.6(3) . . ?
C13 N3 Fe1 126.5(3) . . ?
C13 N3 C9 117.7(4) . . ?
C8 N4 C7 114.7(4) . . ?
C6 N5 C7 115.1(4) . . ?
C18 N6 C14 117.1(4) . . ?
C19 N7 Fe1 128.6(3) . . ?
C19 N7 C23 116.9(4) . . ?
C23 N7 Fe1 114.5(3) . . ?
C24 N8 Fe1 121.4(3) . . ?
C26 N8 Fe1 122.2(3) . . ?
C26 N8 C24 116.5(4) . . ?
C27 N9 Fe1 115.5(3) . . ?
C31 N9 Fe1 127.0(3) . . ?
C31 N9 C27 117.2(4) . . ?
C26 N10 C25 113.8(4) . . ?
C24 N11 C25 115.7(4) . . ?
C32 N12 C36 116.9(5) . . ?
N1 C1 H1 118.9 . . ?
N1 C1 C2 122.3(4) . . ?
C2 C1 H1 118.9 . . ?
C1 C2 H2 120.0 . . ?
C3 C2 C1 119.9(4) . . ?
C3 C2 H2 120.0 . . ?
C2 C3 H3 120.4 . . ?
C2 C3 C4 119.1(4) . . ?
C4 C3 H3 120.4 . . ?
C3 C4 H4 121.1 . . ?
C5 C4 C3 117.8(4) . . ?
C5 C4 H4 121.1 . . ?
N1 C5 C4 124.2(4) . . ?
N1 C5 C6 112.6(4) . . ?
C4 C5 C6 123.2(4) . . ?
N2 C6 C5 110.6(4) . . ?
N5 C6 N2 124.7(4) . . ?
N5 C6 C5 124.7(4) . . ?
N4 C7 N5 124.7(4) . . ?
N4 C7 C14 118.9(4) . . ?
N5 C7 C14 116.4(4) . . ?
N2 C8 C9 110.2(4) . . ?
N4 C8 N2 124.5(4) . . ?
N4 C8 C9 125.3(4) . . ?
N3 C9 C8 112.5(4) . . ?
N3 C9 C10 123.2(4) . . ?
C10 C9 C8 124.0(4) . . ?
C9 C10 H10 120.9 . . ?
C9 C10 C11 118.3(4) . . ?
C11 C10 H10 120.9 . . ?
C10 C11 H11 120.6 . . ?
C12 C11 C10 118.9(4) . . ?
C12 C11 H11 120.6 . . ?
C11 C12 H12 120.0 . . ?
C11 C12 C13 120.0(4) . . ?
C13 C12 H12 120.0 . . ?
N3 C13 C12 121.8(4) . . ?
N3 C13 H13 119.1 . . ?
C12 C13 H13 119.1 . . ?
N6 C14 C7 116.9(4) . . ?
N6 C14 C15 123.2(4) . . ?
C15 C14 C7 119.9(4) . . ?
C14 C15 H15 121.1 . . ?
C16 C15 C14 117.7(4) . . ?
C16 C15 H15 121.1 . . ?
C15 C16 H16 120.3 . . ?
C17 C16 C15 119.4(4) . . ?
C17 C16 H16 120.3 . . ?
C16 C17 H17 120.8 . . ?
C16 C17 C18 118.5(4) . . ?
C18 C17 H17 120.8 . . ?
N6 C18 C17 124.0(4) . . ?
N6 C18 H18 118.0 . . ?
C17 C18 H18 118.0 . . ?
N7 C19 H19 118.6 . . ?
N7 C19 C20 122.8(4) . . ?
C20 C19 H19 118.6 . . ?
C19 C20 H20 120.2 . . ?
C19 C20 C21 119.6(4) . . ?
C21 C20 H20 120.2 . . ?
C20 C21 H21 120.9 . . ?
C22 C21 C20 118.1(4) . . ?
C22 C21 H21 120.9 . . ?
C21 C22 H22 120.5 . . ?
C23 C22 C21 119.0(4) . . ?
C23 C22 H22 120.5 . . ?
N7 C23 C22 123.5(4) . . ?
N7 C23 C24 113.0(4) . . ?
C22 C23 C24 123.4(4) . . ?
N8 C24 C23 110.9(4) . . ?
N11 C24 N8 124.0(4) . . ?
N11 C24 C23 125.0(4) . . ?
N10 C25 C32 117.1(4) . . ?
N11 C25 N10 125.6(4) . . ?
N11 C25 C32 117.2(4) . . ?
N8 C26 C27 110.8(4) . . ?
N10 C26 N8 124.4(4) . . ?
N10 C26 C27 124.8(4) . . ?
N9 C27 C26 112.1(4) . . ?
N9 C27 C28 123.2(4) . . ?
C28 C27 C26 124.6(4) . . ?
C27 C28 H28 120.8 . . ?
C27 C28 C29 118.3(4) . . ?
C29 C28 H28 120.8 . . ?
C28 C29 H29 120.4 . . ?
C30 C29 C28 119.2(4) . . ?
C30 C29 H29 120.4 . . ?
C29 C30 H30 120.2 . . ?
C29 C30 C31 119.6(4) . . ?
C31 C30 H30 120.2 . . ?
N9 C31 C30 122.4(4) . . ?
N9 C31 H31 118.8 . . ?
C30 C31 H31 118.8 . . ?
N12 C32 C25 117.2(4) . . ?
N12 C32 C33 123.7(4) . . ?
C33 C32 C25 119.0(4) . . ?
C32 C33 H33 121.1 . . ?
C34 C33 C32 117.8(5) . . ?
C34 C33 H33 121.1 . . ?
C33 C34 H34 120.1 . . ?
C35 C34 C33 119.8(5) . . ?
C35 C34 H34 120.1 . . ?
C34 C35 H35 120.7 . . ?
C34 C35 C36 118.6(5) . . ?
C36 C35 H35 120.7 . . ?
N12 C36 C35 123.1(5) . . ?
N12 C36 H36 118.4 . . ?
C35 C36 H36 118.4 . . ?
C37 Pt1 C37 180.0(2) 2_766 . ?
C38 Pt1 C37 88.1(3) 2_766 . ?
C38 Pt1 C37 91.9(3) . . ?
C38 Pt1 C38 180.0 2_766 . ?
C38X Pt1 C37 88.5(3) 2_766 . ?
C38X Pt1 C37 91.5(3) . . ?
C38X Pt1 C37 88.5(3) . 2_766 ?
C38X Pt1 C37 91.5(3) 2_766 2_766 ?
C38X Pt1 C38 18.4(3) 2_766 2_766 ?
C38X Pt1 C38 161.6(3) . 2_766 ?
C38X Pt1 C38X 180.0 2_766 . ?
N13 C37 Pt1 177.0(4) . . ?
N14 C38 Pt1 176.1(9) . . ?
N14X C38X Pt1 176.3(10) . . ?
C39 Pt2 C39 180.0 2 . ?
C39 Pt2 C40 91.41(19) . . ?
C39 Pt2 C40 88.59(19) 2 . ?
C39 Pt2 C40 91.41(19) 2 2 ?
C39 Pt2 C40 88.59(19) . 2 ?
C40 Pt2 C40 180.0 . 2 ?
N15 C39 Pt2 178.8(5) . . ?
N16 C40 Pt2 179.2(4) . . ?
H2WA O2W H2WB 104.5 . . ?
H3WA O3W H3WB 104.5 . . ?
H5WA O5W H5WB 98.4 . . ?
H1WA O1W H1WB 88.8 . . ?
H4WA O4W H4WB 104.5 . . ?

loop_
_geom_bond_atom_site_label_1
_geom_bond_atom_site_label_2
_geom_bond_distance
_geom_bond_site_symmetry_2
_geom_bond_publ_flag
Fe1 N1 1.996(4) . ?
Fe1 N2 1.869(4) . ?
Fe1 N3 1.983(4) . ?
Fe1 N7 1.999(4) . ?
Fe1 N8 1.862(4) . ?
Fe1 N9 1.999(4) . ?
N1 C1 1.359(6) . ?
N1 C5 1.365(5) . ?
N2 C6 1.337(6) . ?
N2 C8 1.354(6) . ?
N3 C9 1.362(6) . ?
N3 C13 1.350(6) . ?
N4 C7 1.356(6) . ?
N4 C8 1.317(6) . ?
N5 C6 1.310(6) . ?
N5 C7 1.363(6) . ?
N6 C14 1.347(6) . ?
N6 C18 1.337(6) . ?
N7 C19 1.347(6) . ?
N7 C23 1.365(6) . ?
N8 C24 1.349(6) . ?
N8 C26 1.348(6) . ?
N9 C27 1.371(5) . ?
N9 C31 1.349(5) . ?
N10 C25 1.361(6) . ?
N10 C26 1.332(6) . ?
N11 C24 1.306(6) . ?
N11 C25 1.343(6) . ?
N12 C32 1.336(7) . ?
N12 C36 1.337(6) . ?
C1 H1 0.9500 . ?
C1 C2 1.390(6) . ?
C2 H2 0.9500 . ?
C2 C3 1.383(6) . ?
C3 H3 0.9500 . ?
C3 C4 1.392(6) . ?
C4 H4 0.9500 . ?
C4 C5 1.387(6) . ?
C5 C6 1.478(6) . ?
C7 C14 1.467(6) . ?
C8 C9 1.476(6) . ?
C9 C10 1.381(6) . ?
C10 H10 0.9500 . ?
C10 C11 1.398(7) . ?
C11 H11 0.9500 . ?
C11 C12 1.375(7) . ?
C12 H12 0.9500 . ?
C12 C13 1.392(7) . ?
C13 H13 0.9500 . ?
C14 C15 1.406(6) . ?
C15 H15 0.9500 . ?
C15 C16 1.397(6) . ?
C16 H16 0.9500 . ?
C16 C17 1.377(7) . ?
C17 H17 0.9500 . ?
C17 C18 1.389(6) . ?
C18 H18 0.9500 . ?
C19 H19 0.9500 . ?
C19 C20 1.388(6) . ?
C20 H20 0.9500 . ?
C20 C21 1.392(7) . ?
C21 H21 0.9500 . ?
C21 C22 1.392(7) . ?
C22 H22 0.9500 . ?
C22 C23 1.379(7) . ?
C23 C24 1.470(6) . ?
C25 C32 1.480(6) . ?
C26 C27 1.470(6) . ?
C27 C28 1.382(6) . ?
C28 H28 0.9500 . ?
C28 C29 1.387(6) . ?
C29 H29 0.9500 . ?
C29 C30 1.383(7) . ?
C30 H30 0.9500 . ?
C30 C31 1.385(7) . ?
C31 H31 0.9500 . ?
C32 C33 1.404(7) . ?
C33 H33 0.9500 . ?
C33 C34 1.379(7) . ?
C34 H34 0.9500 . ?
C34 C35 1.362(9) . ?
C35 H35 0.9500 . ?
C35 C36 1.406(8) . ?
C36 H36 0.9500 . ?
Pt1 C37 2.006(5) 2_766 ?
Pt1 C37 2.006(5) . ?
Pt1 C38 2.000(8) . ?
Pt1 C38 2.000(8) 2_766 ?
Pt1 C38X 1.995(9) . ?
Pt1 C38X 1.995(9) 2_766 ?
N13 C37 1.148(6) . ?
N14X C38X 1.132(14) . ?
N14 C38 1.139(12) . ?
Pt2 C39 1.994(5) 2 ?
Pt2 C39 1.994(5) . ?
Pt2 C40 2.004(5) 2 ?
Pt2 C40 2.004(5) . ?
N15 C39 1.155(7) . ?
N16 C40 1.145(7) . ?
O2W H2WA 0.8700 . ?
O2W H2WB 0.8698 . ?
O3W H3WA 0.8696 . ?
O3W H3WB 0.8701 . ?
O5W H5WA 0.8664 . ?
O5W H5WB 0.8539 . ?
O1W H1WA 0.8493 . ?
O1W H1WB 0.8815 . ?
O4W H4WA 0.8701 . ?
O4W H4WB 0.8703 . ?

loop_
_geom_torsion_atom_site_label_1
_geom_torsion_atom_site_label_2
_geom_torsion_atom_site_label_3
_geom_torsion_atom_site_label_4
_geom_torsion
_geom_torsion_site_symmetry_1
_geom_torsion_site_symmetry_2
_geom_torsion_site_symmetry_3
_geom_torsion_site_symmetry_4
_geom_torsion_publ_flag
Fe1 N1 C1 C2 178.9(3) . . . . ?
Fe1 N1 C5 C4 -179.6(3) . . . . ?
Fe1 N1 C5 C6 1.7(4) . . . . ?
Fe1 N2 C6 N5 -171.9(3) . . . . ?
Fe1 N2 C6 C5 6.6(5) . . . . ?
Fe1 N2 C8 N4 171.1(3) . . . . ?
Fe1 N2 C8 C9 -9.4(5) . . . . ?
Fe1 N3 C9 C8 3.3(4) . . . . ?
Fe1 N3 C9 C10 177.8(3) . . . . ?
Fe1 N3 C13 C12 -172.9(3) . . . . ?
Fe1 N7 C19 C20 179.8(3) . . . . ?
Fe1 N7 C23 C22 178.4(4) . . . . ?
Fe1 N7 C23 C24 -4.8(5) . . . . ?
Fe1 N8 C24 N11 179.0(4) . . . . ?
Fe1 N8 C24 C23 2.2(5) . . . . ?
Fe1 N8 C26 N10 -178.2(4) . . . . ?
Fe1 N8 C26 C27 -0.9(5) . . . . ?
Fe1 N9 C27 C26 -2.1(5) . . . . ?
Fe1 N9 C27 C28 175.4(3) . . . . ?
Fe1 N9 C31 C30 -173.9(3) . . . . ?
N1 Fe1 N2 C6 -4.6(3) . . . . ?
N1 Fe1 N2 C8 -174.6(4) . . . . ?
N1 Fe1 N8 C24 86.9(4) . . . . ?
N1 Fe1 N8 C26 -93.1(4) . . . . ?
N1 C1 C2 C3 0.5(7) . . . . ?
N1 C5 C6 N2 -4.9(5) . . . . ?
N1 C5 C6 N5 173.5(4) . . . . ?
N2 C8 C9 N3 3.3(5) . . . . ?
N2 C8 C9 C10 -171.2(4) . . . . ?
N3 Fe1 N2 C6 179.0(3) . . . . ?
N3 Fe1 N2 C8 9.0(3) . . . . ?
N3 Fe1 N8 C24 -95.0(4) . . . . ?
N3 Fe1 N8 C26 85.0(4) . . . . ?
N3 C9 C10 C11 -4.0(7) . . . . ?
N4 C7 C14 N6 1.6(6) . . . . ?
N4 C7 C14 C15 -176.4(4) . . . . ?
N4 C8 C9 N3 -177.2(4) . . . . ?
N4 C8 C9 C10 8.3(7) . . . . ?
N5 C7 C14 N6 -179.7(4) . . . . ?
N5 C7 C14 C15 2.3(6) . . . . ?
N6 C14 C15 C16 -1.2(6) . . . . ?
N7 Fe1 N2 C6 86.7(3) . . . . ?
N7 Fe1 N2 C8 -83.3(3) . . . . ?
N7 Fe1 N8 C24 -3.8(4) . . . . ?
N7 Fe1 N8 C26 176.2(4) . . . . ?
N7 C19 C20 C21 2.2(7) . . . . ?
N7 C23 C24 N8 2.0(6) . . . . ?
N7 C23 C24 N11 -174.8(5) . . . . ?
N8 C26 C27 N9 1.9(5) . . . . ?
N8 C26 C27 C28 -175.6(4) . . . . ?
N9 Fe1 N2 C6 -96.4(3) . . . . ?
N9 Fe1 N2 C8 93.6(3) . . . . ?
N9 Fe1 N8 C24 179.8(4) . . . . ?
N9 Fe1 N8 C26 -0.2(3) . . . . ?
N9 C27 C28 C29 -0.9(7) . . . . ?
N10 C25 C32 N12 15.4(7) . . . . ?
N10 C25 C32 C33 -163.2(5) . . . . ?
N10 C26 C27 N9 179.1(4) . . . . ?
N10 C26 C27 C28 1.7(7) . . . . ?
N11 C25 C32 N12 -167.0(5) . . . . ?
N11 C25 C32 C33 14.4(8) . . . . ?
N12 C32 C33 C34 -0.2(9) . . . . ?
C1 N1 C5 C4 -0.7(6) . . . . ?
C1 N1 C5 C6 -179.3(4) . . . . ?
C1 C2 C3 C4 -0.5(7) . . . . ?
C2 C3 C4 C5 0.0(6) . . . . ?
C3 C4 C5 N1 0.6(6) . . . . ?
C3 C4 C5 C6 179.2(4) . . . . ?
C4 C5 C6 N2 176.4(4) . . . . ?
C4 C5 C6 N5 -5.1(7) . . . . ?
C5 N1 C1 C2 0.1(6) . . . . ?
C6 N2 C8 N4 0.6(6) . . . . ?
C6 N2 C8 C9 -179.9(4) . . . . ?
C6 N5 C7 N4 2.8(6) . . . . ?
C6 N5 C7 C14 -175.8(4) . . . . ?
C7 N4 C8 N2 1.7(6) . . . . ?
C7 N4 C8 C9 -177.7(4) . . . . ?
C7 N5 C6 N2 -0.2(6) . . . . ?
C7 N5 C6 C5 -178.5(4) . . . . ?
C7 C14 C15 C16 176.6(4) . . . . ?
C8 N2 C6 N5 -1.4(6) . . . . ?
C8 N2 C6 C5 177.1(4) . . . . ?
C8 N4 C7 N5 -3.5(6) . . . . ?
C8 N4 C7 C14 175.1(4) . . . . ?
C8 C9 C10 C11 169.9(4) . . . . ?
C9 N3 C13 C12 1.5(6) . . . . ?
C9 C10 C11 C12 0.7(7) . . . . ?
C10 C11 C12 C13 3.3(7) . . . . ?
C11 C12 C13 N3 -4.6(7) . . . . ?
C13 N3 C9 C8 -171.7(4) . . . . ?
C13 N3 C9 C10 2.9(6) . . . . ?
C14 N6 C18 C17 -1.1(6) . . . . ?
C14 C15 C16 C17 -0.9(6) . . . . ?
C15 C16 C17 C18 2.0(7) . . . . ?
C16 C17 C18 N6 -1.0(7) . . . . ?
C18 N6 C14 C7 -175.7(4) . . . . ?
C18 N6 C14 C15 2.2(6) . . . . ?
C19 N7 C23 C22 -2.2(7) . . . . ?
C19 N7 C23 C24 174.5(4) . . . . ?
C19 C20 C21 C22 -3.2(7) . . . . ?
C20 C21 C22 C23 1.6(7) . . . . ?
C21 C22 C23 N7 1.2(7) . . . . ?
C21 C22 C23 C24 -175.3(5) . . . . ?
C22 C23 C24 N8 178.7(5) . . . . ?
C22 C23 C24 N11 2.0(8) . . . . ?
C23 N7 C19 C20 0.5(6) . . . . ?
C24 N8 C26 N10 1.8(7) . . . . ?
C24 N8 C26 C27 179.1(4) . . . . ?
C24 N11 C25 N10 3.5(8) . . . . ?
C24 N11 C25 C32 -173.9(5) . . . . ?
C25 N10 C26 N8 -0.1(7) . . . . ?
C25 N10 C26 C27 -177.0(5) . . . . ?
C25 N11 C24 N8 -1.4(8) . . . . ?
C25 N11 C24 C23 174.9(5) . . . . ?
C25 C32 C33 C34 178.3(5) . . . . ?
C26 N8 C24 N11 -1.0(7) . . . . ?
C26 N8 C24 C23 -177.8(4) . . . . ?
C26 N10 C25 N11 -2.7(8) . . . . ?
C26 N10 C25 C32 174.7(5) . . . . ?
C26 C27 C28 C29 176.2(4) . . . . ?
C27 N9 C31 C30 -0.7(6) . . . . ?
C27 C28 C29 C30 -0.3(7) . . . . ?
C28 C29 C30 C31 1.0(7) . . . . ?
C29 C30 C31 N9 -0.5(7) . . . . ?
C31 N9 C27 C26 -176.1(4) . . . . ?
C31 N9 C27 C28 1.4(6) . . . . ?
C32 N12 C36 C35 1.0(8) . . . . ?
C32 C33 C34 C35 0.2(9) . . . . ?
C33 C34 C35 C36 0.3(9) . . . . ?
C34 C35 C36 N12 -1.0(9) . . . . ?
C36 N12 C32 C25 -178.9(5) . . . . ?
C36 N12 C32 C33 -0.5(8) . . . . ?
